data_4511548
loop_
_publ_author_name
'Han, Zheng-Bo'
'Cheng, Xiao-Ning'
'Chen, Xiao-Ming'

_publ_section_title
;
 Effect of the Size of Aromatic Chelate Ligands on the Frameworks of Metal
 Dicarboxylate Polymers:&#x2009; From Helical Chains to 2-D Networks
;
_journal_issue 2
_journal_name_full 'Crystal Growth &amp; Design'
_journal_page_first 695
_journal_paper_doi 10.1021/cg049834+
_journal_volume 5
_journal_year 2005
_chemical_formula_sum 'C26 H17 Co N2 O5.5'
_chemical_formula_weight 504.35
_chemical_name_systematic
; 
 ? 
;
_space_group_IT_number 14
_symmetry_cell_setting monoclinic
_symmetry_space_group_name_Hall '-P 2yn'
_symmetry_space_group_name_H-M 'P 1 21/n 1'
_atom_sites_solution_hydrogens geom
_atom_sites_solution_primary direct
_atom_sites_solution_secondary difmap
_audit_creation_method SHELXL-97
_cell_angle_alpha 90.00
_cell_angle_beta 98.312(5)
_cell_angle_gamma 90.00
_cell_formula_units_Z 4
_cell_length_a 7.6160(19)
_cell_length_b 19.370(5)
_cell_length_c 15.222(4)
_cell_measurement_temperature 293(2)
_cell_volume 2222.0(10)
_computing_cell_refinement 'Bruker SMART'
_computing_data_collection 'Bruker SMART'
_computing_data_reduction 'Bruker SHELXTL'
_computing_molecular_graphics 'Bruker SHELXTL'
_computing_publication_material 'Bruker SHELXTL'
_computing_structure_refinement 'SHELXL-97 (Sheldrick, 1997)'
_computing_structure_solution 'SHELXS-97 (Sheldrick, 1990)'
_diffrn_ambient_temperature 293(2)
_diffrn_measured_fraction_theta_full 0.998
_diffrn_measured_fraction_theta_max 0.998
_diffrn_measurement_device_type 'CCD area detector'
_diffrn_measurement_method 'omega scans'
_diffrn_radiation_monochromator graphite
_diffrn_radiation_source 'fine-focus sealed tube'
_diffrn_radiation_type MoK\a
_diffrn_radiation_wavelength 0.71073
_diffrn_reflns_av_R_equivalents 0.0402
_diffrn_reflns_av_sigmaI/netI 0.0500
_diffrn_reflns_limit_h_max 7
_diffrn_reflns_limit_h_min -9
_diffrn_reflns_limit_k_max 22
_diffrn_reflns_limit_k_min -23
_diffrn_reflns_limit_l_max 18
_diffrn_reflns_limit_l_min -11
_diffrn_reflns_number 12323
_diffrn_reflns_theta_full 26.00
_diffrn_reflns_theta_max 26.00
_diffrn_reflns_theta_min 1.71
_exptl_absorpt_coefficient_mu 0.817
_exptl_absorpt_correction_T_max 0.9919
_exptl_absorpt_correction_T_min 0.7858
_exptl_absorpt_correction_type integration
_exptl_crystal_colour Red
_exptl_crystal_density_diffrn 1.508
_exptl_crystal_density_method 'not measured'
_exptl_crystal_description block
_exptl_crystal_F_000 1032
_exptl_crystal_size_max 0.31
_exptl_crystal_size_mid 0.29
_exptl_crystal_size_min 0.01
_refine_diff_density_max 0.600
_refine_diff_density_min -0.454
_refine_diff_density_rms 0.086
_refine_ls_extinction_method none
_refine_ls_goodness_of_fit_ref 1.100
_refine_ls_hydrogen_treatment mixed
_refine_ls_matrix_type full
_refine_ls_number_parameters 316
_refine_ls_number_reflns 4366
_refine_ls_number_restraints 6
_refine_ls_restrained_S_all 1.102
_refine_ls_R_factor_all 0.0975
_refine_ls_R_factor_gt 0.0771
_refine_ls_shift/su_max 0.000
_refine_ls_shift/su_mean 0.000
_refine_ls_structure_factor_coef Fsqd
_refine_ls_weighting_details 'calc w=1/[\s^2^(Fo^2^)+(0.0811P)^2^+3.0229P] where P=(Fo^2^+2Fc^2^)/3'
_refine_ls_weighting_scheme calc
_refine_ls_wR_factor_gt 0.1775
_refine_ls_wR_factor_ref 0.1887
_reflns_number_gt 3409
_reflns_number_total 4366
_reflns_threshold_expression >2sigma(I)
_cod_data_source_file cg049834%2Bsi20040810_114611.cif
_cod_data_source_block compound_1
_cod_depositor_comments
;
The following automatic conversions were performed:

'_symmetry_cell_setting' value 'Monoclinic' changed to 'monoclinic'
according to
/usr/data/users/saulius/automatic-downloads/retrospective/ACS/lib/dictionaries/cif_core.dic
dictionary named 'cif_core.dic' version 2.4.2 from 2011-04-26.

Automatic conversion script
Id: cif_fix_values 2281 2013-09-26 08:29:07Z andrius 
;
_cod_original_sg_symbol_H-M P2(1)/n
_cod_original_formula_sum 'C26 H17 Co N2 O5.50'
_cod_database_code 4511548

loop_
_symmetry_equiv_pos_as_xyz
'x, y, z'
'-x+1/2, y+1/2, -z+1/2'
'-x, -y, -z'
'x-1/2, -y-1/2, z-1/2'

loop_
_atom_site_label
_atom_site_type_symbol
_atom_site_fract_x
_atom_site_fract_y
_atom_site_fract_z
_atom_site_U_iso_or_equiv
_atom_site_adp_type
_atom_site_occupancy
_atom_site_symmetry_multiplicity
_atom_site_calc_flag
_atom_site_refinement_flags
Co1 Co 0.74340(8) 0.12919(3) 0.81368(4) 0.0451(2) Uani 1 1 d .
C1 C 2.0029(6) 0.3882(2) 1.1895(3) 0.0451(11) Uani 1 1 d .
C2 C 1.8577(6) 0.3996(2) 1.1150(3) 0.0407(10) Uani 1 1 d .
C3 C 1.6820(7) 0.3850(2) 1.1229(3) 0.0504(12) Uani 1 1 d .
H3A H 1.6532 0.3685 1.1764 0.061 Uiso 1 1 calc R
C4 C 1.5503(7) 0.3950(3) 1.0520(4) 0.0560(13) Uani 1 1 d .
H4A H 1.4330 0.3848 1.0574 0.067 Uiso 1 1 calc R
C5 C 1.5931(6) 0.4201(2) 0.9731(3) 0.0458(11) Uani 1 1 d .
C6 C 1.7652(6) 0.4366(3) 0.9659(3) 0.0486(11) Uani 1 1 d .
H6A H 1.7928 0.4556 0.9135 0.058 Uiso 1 1 calc R
C7 C 1.8974(6) 0.4254(2) 1.0359(3) 0.0464(11) Uani 1 1 d .
H7A H 2.0145 0.4353 1.0299 0.056 Uiso 1 1 calc R
C8 C 1.3427(6) 0.3816(2) 0.8770(3) 0.0446(11) Uani 1 1 d .
C9 C 1.1674(6) 0.3992(2) 0.8663(3) 0.0488(11) Uani 1 1 d .
H9A H 1.1339 0.4447 0.8744 0.059 Uiso 1 1 calc R
C10 C 1.0409(6) 0.3495(3) 0.8436(3) 0.0517(12) Uani 1 1 d .
H10A H 0.9214 0.3615 0.8365 0.062 Uiso 1 1 calc R
C11 C 1.0890(6) 0.2811(2) 0.8310(3) 0.0419(10) Uani 1 1 d .
C12 C 1.2659(6) 0.2650(2) 0.8372(3) 0.0477(11) Uani 1 1 d .
H12A H 1.3002 0.2201 0.8265 0.057 Uiso 1 1 calc R
C13 C 1.3930(6) 0.3153(3) 0.8594(4) 0.0554(13) Uani 1 1 d .
H13A H 1.5127 0.3045 0.8625 0.066 Uiso 1 1 calc R
C14 C 0.9506(6) 0.2270(2) 0.8155(3) 0.0454(11) Uani 1 1 d .
C15 C 0.8282(8) -0.0261(3) 0.7964(6) 0.090(2) Uani 1 1 d .
H15A H 0.8475 -0.0168 0.7386 0.107 Uiso 1 1 calc R
C16 C 0.8424(12) -0.0938(5) 0.8275(9) 0.136(5) Uani 1 1 d .
H16A H 0.8676 -0.1297 0.7907 0.163 Uiso 1 1 calc R
C17 C 0.8184(12) -0.1062(5) 0.9135(11) 0.147(6) Uani 1 1 d .
H17A H 0.8293 -0.1511 0.9351 0.176 Uiso 1 1 calc R
C18 C 0.7789(8) -0.0545(4) 0.9686(7) 0.105(3) Uani 1 1 d .
C19 C 0.7475(12) -0.0626(6) 1.0624(9) 0.130(5) Uani 1 1 d .
H19A H 0.7514 -0.1061 1.0884 0.156 Uiso 1 1 calc R
C20 C 0.7148(13) -0.0083(8) 1.1075(8) 0.149(6) Uani 1 1 d .
H20A H 0.6966 -0.0149 1.1660 0.179 Uiso 1 1 calc R
C21 C 0.7048(8) 0.0589(5) 1.0753(5) 0.096(3) Uani 1 1 d .
C22 C 0.6719(11) 0.1189(7) 1.1234(5) 0.121(4) Uani 1 1 d .
H22A H 0.6528 0.1152 1.1822 0.146 Uiso 1 1 calc R
C23 C 0.6682(13) 0.1803(6) 1.0848(5) 0.126(4) Uani 1 1 d .
H23A H 0.6478 0.2197 1.1167 0.151 Uiso 1 1 calc R
C24 C 0.6943(9) 0.1856(4) 0.9988(4) 0.086(2) Uani 1 1 d .
H24A H 0.6921 0.2293 0.9734 0.103 Uiso 1 1 calc R
C25 C 0.7286(6) 0.0695(3) 0.9860(3) 0.0602(14) Uani 1 1 d .
C26 C 0.7654(6) 0.0121(3) 0.9322(4) 0.0644(16) Uani 1 1 d .
N1 N 0.7880(5) 0.0254(2) 0.8472(3) 0.0558(11) Uani 1 1 d .
N2 N 0.7227(6) 0.1318(2) 0.9494(3) 0.0584(11) Uani 1 1 d .
O1 O 2.1627(4) 0.3937(2) 1.1765(2) 0.0607(9) Uani 1 1 d .
O2 O 1.9703(4) 0.37396(17) 1.2653(2) 0.0523(8) Uani 1 1 d .
O3 O 1.4665(5) 0.43274(17) 0.9000(2) 0.0590(9) Uani 1 1 d .
O4 O 0.9978(4) 0.16499(17) 0.8109(2) 0.0549(9) Uani 1 1 d .
O5 O 0.7893(4) 0.24209(19) 0.8108(3) 0.0618(10) Uani 1 1 d .
O1W O 0.800(2) -0.2683(7) 0.9267(11) 0.176(6) Uani 0.50 1 d PU
H1WA H 0.8096 -0.2931 0.8815 0.212 Uiso 0.50 1 d PR
H1WB H 0.7855 -0.2873 0.9755 0.212 Uiso 0.50 1 d PR

loop_
_atom_site_aniso_label
_atom_site_aniso_U_11
_atom_site_aniso_U_22
_atom_site_aniso_U_33
_atom_site_aniso_U_23
_atom_site_aniso_U_13
_atom_site_aniso_U_12
Co1 0.0452(4) 0.0551(4) 0.0345(3) -0.0023(3) 0.0041(2) -0.0018(3)
C1 0.050(3) 0.042(2) 0.042(3) -0.001(2) 0.004(2) -0.0036(19)
C2 0.044(2) 0.035(2) 0.044(2) 0.0005(19) 0.0072(19) -0.0045(18)
C3 0.055(3) 0.053(3) 0.045(3) 0.011(2) 0.012(2) -0.006(2)
C4 0.043(3) 0.066(3) 0.058(3) 0.013(3) 0.004(2) -0.008(2)
C5 0.051(3) 0.038(2) 0.045(3) 0.001(2) -0.003(2) -0.0046(19)
C6 0.055(3) 0.060(3) 0.032(2) 0.009(2) 0.008(2) -0.006(2)
C7 0.040(2) 0.058(3) 0.043(3) 0.001(2) 0.010(2) -0.008(2)
C8 0.048(3) 0.046(3) 0.039(2) 0.007(2) 0.003(2) -0.001(2)
C9 0.053(3) 0.043(3) 0.051(3) -0.001(2) 0.010(2) 0.012(2)
C10 0.038(2) 0.056(3) 0.062(3) -0.002(2) 0.007(2) 0.007(2)
C11 0.042(2) 0.050(3) 0.033(2) -0.0001(19) 0.0024(19) 0.0064(19)
C12 0.044(3) 0.042(3) 0.056(3) -0.002(2) 0.008(2) 0.0045(19)
C13 0.032(2) 0.062(3) 0.071(4) 0.008(3) 0.001(2) 0.009(2)
C14 0.045(3) 0.053(3) 0.039(2) 0.000(2) 0.005(2) 0.002(2)
C15 0.066(4) 0.075(4) 0.116(6) -0.032(4) -0.025(4) 0.013(3)
C16 0.087(6) 0.076(6) 0.220(13) -0.048(7) -0.058(8) 0.023(5)
C17 0.081(6) 0.064(5) 0.266(17) 0.047(9) -0.074(8) -0.013(4)
C18 0.050(4) 0.076(5) 0.171(9) 0.060(5) -0.042(4) -0.022(3)
C19 0.065(5) 0.138(8) 0.171(12) 0.118(9) -0.036(6) -0.034(6)
C20 0.063(5) 0.243(15) 0.131(10) 0.112(11) -0.022(5) -0.037(8)
C21 0.047(3) 0.176(8) 0.062(4) 0.058(5) -0.006(3) -0.016(4)
C22 0.081(5) 0.245(13) 0.040(4) 0.009(6) 0.016(4) 0.015(6)
C23 0.135(8) 0.195(11) 0.047(4) -0.019(6) 0.014(5) 0.040(7)
C24 0.089(5) 0.121(6) 0.048(3) -0.018(4) 0.011(3) 0.019(4)
C25 0.034(2) 0.098(4) 0.046(3) 0.018(3) -0.004(2) -0.002(3)
C26 0.032(2) 0.068(4) 0.085(4) 0.031(3) -0.019(3) -0.012(2)
N1 0.046(2) 0.054(3) 0.063(3) -0.006(2) -0.007(2) -0.0050(18)
N2 0.059(3) 0.079(3) 0.037(2) -0.001(2) 0.0055(19) 0.005(2)
O1 0.0404(18) 0.100(3) 0.0413(19) 0.0064(18) 0.0060(15) -0.0020(18)
O2 0.0469(18) 0.073(2) 0.0365(17) 0.0108(16) 0.0043(14) -0.0049(16)
O3 0.058(2) 0.054(2) 0.059(2) 0.0140(17) -0.0124(17) -0.0086(16)
O4 0.0457(18) 0.052(2) 0.068(2) -0.0060(17) 0.0108(16) -0.0003(15)
O5 0.0406(19) 0.062(2) 0.082(3) 0.0032(19) 0.0062(18) 0.0012(15)
O1W 0.240(15) 0.117(9) 0.182(13) -0.025(9) 0.061(11) 0.013(9)

loop_
_atom_type_symbol
_atom_type_description
_atom_type_scat_dispersion_real
_atom_type_scat_dispersion_imag
_atom_type_scat_source
C C 0.0033 0.0016 'International Tables Vol C Tables 4.2.6.8 and 6.1.1.4'
H H 0.0000 0.0000 'International Tables Vol C Tables 4.2.6.8 and 6.1.1.4'
N N 0.0061 0.0033 'International Tables Vol C Tables 4.2.6.8 and 6.1.1.4'
O O 0.0106 0.0060 'International Tables Vol C Tables 4.2.6.8 and 6.1.1.4'
Co Co 0.3494 0.9721 'International Tables Vol C Tables 4.2.6.8 and 6.1.1.4'

loop_
_geom_angle_atom_site_label_1
_geom_angle_atom_site_label_2
_geom_angle_atom_site_label_3
_geom_angle
_geom_angle_site_symmetry_1
_geom_angle_site_symmetry_3
O4 Co1 N1 102.03(15) . .
O4 Co1 N2 102.53(16) . .
N1 Co1 N2 79.39(18) . .
O4 Co1 O2 152.34(14) . 4_465
N1 Co1 O2 100.08(15) . 4_465
N2 Co1 O2 97.70(15) . 4_465
O4 Co1 O1 100.82(14) . 4_465
N1 Co1 O1 93.01(17) . 4_465
N2 Co1 O1 156.48(16) . 4_465
O2 Co1 O1 61.46(12) 4_465 4_465
O4 Co1 O5 61.10(13) . .
N1 Co1 O5 159.00(15) . .
N2 Co1 O5 91.70(17) . .
O2 Co1 O5 99.93(13) 4_465 .
O1 Co1 O5 102.10(15) 4_465 .
O4 Co1 C1 128.85(15) . 4_465
N1 Co1 C1 97.61(15) . 4_465
N2 Co1 C1 127.44(17) . 4_465
O2 Co1 C1 30.49(14) 4_465 4_465
O1 Co1 C1 30.97(14) 4_465 4_465
O5 Co1 C1 102.85(14) . 4_465
O4 Co1 C14 30.69(14) . .
N1 Co1 C14 130.99(16) . .
N2 Co1 C14 96.29(17) . .
O2 Co1 C14 128.71(15) 4_465 .
O1 Co1 C14 105.30(15) 4_465 .
O5 Co1 C14 30.53(13) . .
C1 Co1 C14 121.26(15) 4_465 .
O2 C1 O1 119.2(4) . .
O2 C1 C2 121.0(4) . .
O1 C1 C2 119.8(4) . .
O2 C1 Co1 58.9(2) . 4_766
O1 C1 Co1 60.4(2) . 4_766
C2 C1 Co1 179.3(3) . 4_766
C7 C2 C3 119.0(4) . .
C7 C2 C1 119.3(4) . .
C3 C2 C1 121.7(4) . .
C4 C3 C2 120.4(4) . .
C3 C4 C5 119.7(5) . .
C6 C5 C4 120.1(4) . .
C6 C5 O3 117.3(4) . .
C4 C5 O3 122.5(4) . .
C5 C6 C7 120.3(4) . .
C6 C7 C2 120.5(4) . .
C9 C8 O3 118.2(4) . .
C9 C8 C13 120.3(4) . .
O3 C8 C13 121.3(4) . .
C8 C9 C10 119.6(4) . .
C9 C10 C11 120.9(4) . .
C12 C11 C10 118.8(4) . .
C12 C11 C14 121.2(4) . .
C10 C11 C14 119.9(4) . .
C11 C12 C13 120.2(4) . .
C8 C13 C12 120.0(4) . .
O5 C14 O4 120.3(4) . .
O5 C14 C11 120.8(4) . .
O4 C14 C11 118.8(4) . .
O5 C14 Co1 63.8(3) . .
O4 C14 Co1 56.9(2) . .
C11 C14 Co1 170.5(3) . .
N1 C15 C16 121.6(9) . .
C17 C16 C15 118.4(10) . .
C18 C17 C16 122.0(9) . .
C17 C18 C26 116.2(10) . .
C17 C18 C19 126.2(9) . .
C26 C18 C19 117.6(9) . .
C20 C19 C18 119.4(9) . .
C19 C20 C21 125.2(12) . .
C20 C21 C25 118.0(10) . .
C20 C21 C22 126.2(9) . .
C25 C21 C22 115.8(7) . .
C23 C22 C21 120.1(7) . .
C22 C23 C24 120.0(9) . .
N2 C24 C23 123.2(8) . .
N2 C25 C21 122.3(7) . .
N2 C25 C26 117.7(5) . .
C21 C25 C26 119.9(7) . .
N1 C26 C18 122.7(7) . .
N1 C26 C25 117.4(5) . .
C18 C26 C25 119.9(7) . .
C15 N1 C26 119.0(6) . .
C15 N1 Co1 128.7(5) . .
C26 N1 Co1 112.2(4) . .
C24 N2 C25 118.5(5) . .
C24 N2 Co1 128.5(4) . .
C25 N2 Co1 112.8(4) . .
C1 O1 Co1 88.7(3) . 4_766
C1 O2 Co1 90.6(3) . 4_766
C8 O3 C5 116.6(3) . .
C14 O4 Co1 92.5(3) . .
C14 O5 Co1 85.7(3) . .

loop_
_geom_bond_atom_site_label_1
_geom_bond_atom_site_label_2
_geom_bond_distance
_geom_bond_site_symmetry_2
Co1 O4 2.064(3) .
Co1 N1 2.089(4) .
Co1 N2 2.096(4) .
Co1 O2 2.104(3) 4_465
Co1 O1 2.137(3) 4_465
Co1 O5 2.216(4) .
Co1 C1 2.458(5) 4_465
Co1 C14 2.463(5) .
C1 O2 1.247(6) .
C1 O1 1.265(6) .
C1 C2 1.481(6) .
C1 Co1 2.458(5) 4_766
C2 C7 1.377(6) .
C2 C3 1.390(6) .
C3 C4 1.376(7) .
C4 C5 1.378(7) .
C5 C6 1.369(7) .
C5 O3 1.384(5) .
C6 C7 1.373(6) .
C8 C9 1.365(7) .
C8 O3 1.377(6) .
C8 C13 1.377(7) .
C9 C10 1.371(7) .
C10 C11 1.395(7) .
C11 C12 1.372(6) .
C11 C14 1.482(6) .
C12 C13 1.381(7) .
C14 O5 1.255(5) .
C14 O4 1.258(6) .
C15 N1 1.325(8) .
C15 C16 1.393(12) .
C16 C17 1.369(16) .
C17 C18 1.367(16) .
C18 C26 1.402(8) .
C18 C19 1.489(15) .
C19 C20 1.301(16) .
C20 C21 1.388(14) .
C21 C25 1.412(8) .
C21 C22 1.416(13) .
C22 C23 1.324(13) .
C23 C24 1.356(10) .
C24 N2 1.321(7) .
C25 N2 1.327(7) .
C25 C26 1.433(8) .
C26 N1 1.355(7) .
O1 Co1 2.137(3) 4_766
O2 Co1 2.104(3) 4_766
